data_8102253
loop_
_publ_author_name
'Wen-Xuan Cai'
'Xiao-Xia Ye'
'Li-Xue Zhang'
'Zhen-Fei Chen'
'An-Jiang Zhang'

_publ_section_title
;
 Crystal structure of
 3-(2-ethoxyphenyl)-4-(1-phenylethylidene)amino-1H-1,2,4-triazole-5-thione,
 C18H18N4OS
;
_journal_issue 3
_journal_name_full 'Zeitschrift f\"ur Kristallographie - New Crystal Structures'
_journal_page_first 303
_journal_volume 223
_journal_year 2008
_chemical_formula_moiety 'C18 H18 N4 O S'
_chemical_formula_sum 'C18 H18 N4 O S'
_chemical_formula_weight 338.43
_chemical_melting_point 482.1(10)
_space_group_IT_number 14
_symmetry_cell_setting monoclinic
_symmetry_space_group_name_Hall '-P 2ybc'
_symmetry_space_group_name_H-M 'P 1 21/c 1'
_atom_sites_solution_hydrogens geom
_atom_sites_solution_primary direct
_atom_sites_solution_secondary difmap
_audit_creation_method SHELXL-97
_cell_angle_alpha 90.00
_cell_angle_beta 91.108(6)
_cell_angle_gamma 90.00
_cell_formula_units_Z 4
_cell_length_a 7.778(2)
_cell_length_b 15.453(5)
_cell_length_c 14.621(4)
_cell_measurement_reflns_used 1867
_cell_measurement_temperature 298(2)
_cell_measurement_theta_max 24.18
_cell_measurement_theta_min 2.62
_cell_volume 1757.0(9)
_computing_cell_refinement 'SAINT (Bruker, 2002)'
_computing_data_collection 'SMART (Bruker, 2002)'
_computing_data_reduction SAINT
_computing_molecular_graphics 'SHELXTL(Bruker, 2002)'
_computing_publication_material SHELXL97
_computing_structure_refinement 'SHELXL97 (Sheldrick, 1997)'
_computing_structure_solution 'SHELXS97 (Sheldrick, 1997)'
_diffrn_ambient_temperature 298(2)
_diffrn_measured_fraction_theta_full 0.994
_diffrn_measured_fraction_theta_max 0.994
_diffrn_measurement_device_type 'Bruker APEX area-detector diffractometer'
_diffrn_measurement_method '\f and \w scan'
_diffrn_radiation_monochromator graphite
_diffrn_radiation_source 'fine-focus sealed tube'
_diffrn_radiation_type MoK\a
_diffrn_radiation_wavelength 0.71073
_diffrn_reflns_av_R_equivalents 0.0419
_diffrn_reflns_av_sigmaI/netI 0.0526
_diffrn_reflns_limit_h_max 9
_diffrn_reflns_limit_h_min -9
_diffrn_reflns_limit_k_max 18
_diffrn_reflns_limit_k_min -18
_diffrn_reflns_limit_l_max 11
_diffrn_reflns_limit_l_min -17
_diffrn_reflns_number 9134
_diffrn_reflns_theta_full 25.15
_diffrn_reflns_theta_max 25.15
_diffrn_reflns_theta_min 1.92
_diffrn_standards_number 0
_exptl_absorpt_coefficient_mu 0.196
_exptl_absorpt_correction_T_max 0.9699
_exptl_absorpt_correction_T_min 0.9472
_exptl_absorpt_correction_type multi-scan
_exptl_absorpt_process_details '(SADABS; Bruker, 2002)'
_exptl_crystal_colour Colorless
_exptl_crystal_density_diffrn 1.279
_exptl_crystal_density_method 'not measured'
_exptl_crystal_description Block
_exptl_crystal_F_000 712
_exptl_crystal_size_max 0.28
_exptl_crystal_size_mid 0.16
_exptl_crystal_size_min 0.12
_refine_diff_density_max 0.242
_refine_diff_density_min -0.193
_refine_diff_density_rms 0.041
_refine_ls_extinction_method none
_refine_ls_goodness_of_fit_ref 1.081
_refine_ls_hydrogen_treatment constr
_refine_ls_matrix_type full
_refine_ls_number_parameters 219
_refine_ls_number_reflns 3132
_refine_ls_number_restraints 0
_refine_ls_restrained_S_all 1.081
_refine_ls_R_factor_all 0.0927
_refine_ls_R_factor_gt 0.0661
_refine_ls_shift/su_max 0.000
_refine_ls_shift/su_mean 0.000
_refine_ls_structure_factor_coef Fsqd
_refine_ls_weighting_details 'calc w=1/[\s^2^(Fo^2^)+(0.0443P)^2^+0.8484P] where P=(Fo^2^+2Fc^2^)/3'
_refine_ls_weighting_scheme calc
_refine_ls_wR_factor_gt 0.1235
_refine_ls_wR_factor_ref 0.1342
_reflns_number_gt 2318
_reflns_number_total 3132
_reflns_threshold_expression I>2\s(I)
_cod_data_source_file 1267-2213.cff
_cod_data_source_block aj81m
_cod_depositor_comments
;
The following automatic conversions were performed:
'_symmetry_cell_setting' value 'Monoclinic' changed to 'monoclinic'
according to '/home/saulius/struct/CIF-dictionaries/cif_core.dic'
dictionary named 'cif_core.dic' version 2.4.1 from
2010-06-29.

'_exptl_absorpt_correction_type' value 'Multi-scan' changed
to 'multi-scan' according to
'/home/saulius/struct/CIF-dictionaries/cif_core.dic' dictionary named
'cif_core.dic' version 2.4.1 from 2010-06-29.

Automatic conversion script
Id: cif_fix_enum 1555 2011-01-17 13:19:09Z saulius 

The following automatic conversions were performed:

'_chemical_melting_point' value '208-210\%C' was changed to
'482.1(10)' - it was converted from degrees Celsius(C) to Kelvins(K),
the average value was taken and precision was estimated.

Automatic conversion script
Id: cif_fix_values 1569 2011-02-09 13:29:24Z adriana 
;
_cod_original_sg_symbol_H-M 'P 21/c'
_cod_database_code 8102253

loop_
_symmetry_equiv_pos_as_xyz
'x, y, z'
'-x, y+1/2, -z+1/2'
'-x, -y, -z'
'x, -y-1/2, z-1/2'

loop_
_atom_site_label
_atom_site_type_symbol
_atom_site_fract_x
_atom_site_fract_y
_atom_site_fract_z
_atom_site_U_iso_or_equiv
_atom_site_adp_type
_atom_site_occupancy
_atom_site_symmetry_multiplicity
_atom_site_calc_flag
_atom_site_refinement_flags
_atom_site_disorder_assembly
_atom_site_disorder_group
S1 S 0.30244(11) -0.07756(5) 0.08220(5) 0.0529(3) Uani 1 1 d . . .
O1 O 0.0470(3) 0.22577(15) 0.21985(18) 0.0708(7) Uani 1 1 d . . .
N1 N 0.4688(3) 0.14996(16) 0.15807(17) 0.0472(6) Uani 1 1 d . . .
N2 N 0.4623(3) 0.07795(15) 0.10358(16) 0.0450(6) Uani 1 1 d . . .
H2 H 0.5296 0.0703 0.0583 0.054 Uiso 1 1 calc R . .
N3 N 0.2647(3) 0.06040(14) 0.19839(14) 0.0372(6) Uani 1 1 d . . .
N4 N 0.1409(3) 0.02551(15) 0.25807(15) 0.0398(6) Uani 1 1 d . . .
C1 C -0.1513(5) 0.2853(3) 0.1125(4) 0.0973(14) Uani 1 1 d . . .
H1A H -0.0569 0.3115 0.0814 0.146 Uiso 1 1 calc R . .
H1B H -0.2515 0.3212 0.1053 0.146 Uiso 1 1 calc R . .
H1C H -0.1744 0.2293 0.0868 0.146 Uiso 1 1 calc R . .
C2 C -0.1072(5) 0.2764(3) 0.2105(3) 0.0837(13) Uani 1 1 d . . .
H2A H -0.0894 0.3330 0.2376 0.100 Uiso 1 1 calc R . .
H2B H -0.2004 0.2481 0.2419 0.100 Uiso 1 1 calc R . .
C3 C 0.1445(4) 0.2326(2) 0.2969(2) 0.0556(9) Uani 1 1 d . . .
C4 C 0.3037(4) 0.19172(19) 0.2951(2) 0.0465(8) Uani 1 1 d . . .
C5 C 0.4172(5) 0.1994(2) 0.3683(2) 0.0623(9) Uani 1 1 d . . .
H5 H 0.5242 0.1727 0.3660 0.075 Uiso 1 1 calc R . .
C6 C 0.3737(6) 0.2460(2) 0.4448(3) 0.0773(12) Uani 1 1 d . . .
H6 H 0.4514 0.2525 0.4935 0.093 Uiso 1 1 calc R . .
C7 C 0.2136(6) 0.2827(3) 0.4475(3) 0.0812(13) Uani 1 1 d . . .
H7 H 0.1819 0.3124 0.4998 0.097 Uiso 1 1 calc R . .
C8 C 0.0987(5) 0.2771(2) 0.3758(3) 0.0735(11) Uani 1 1 d . . .
H8 H -0.0091 0.3027 0.3795 0.088 Uiso 1 1 calc R . .
C9 C 0.3482(4) 0.13703(18) 0.21695(19) 0.0406(7) Uani 1 1 d . . .
C10 C 0.3423(3) 0.02048(18) 0.12692(18) 0.0392(7) Uani 1 1 d . . .
C11 C -0.0115(4) 0.01927(18) 0.22383(19) 0.0394(7) Uani 1 1 d . . .
C12 C -0.1452(4) -0.01078(19) 0.2879(2) 0.0428(7) Uani 1 1 d . . .
C13 C -0.1274(4) 0.0065(3) 0.3798(2) 0.0686(11) Uani 1 1 d . . .
H13 H -0.0306 0.0357 0.4017 0.082 Uiso 1 1 calc R . .
C14 C -0.2524(5) -0.0194(3) 0.4398(3) 0.0880(14) Uani 1 1 d . . .
H14 H -0.2403 -0.0074 0.5019 0.106 Uiso 1 1 calc R . .
C15 C -0.3953(5) -0.0632(3) 0.4070(3) 0.0835(13) Uani 1 1 d . . .
H15 H -0.4782 -0.0820 0.4475 0.100 Uiso 1 1 calc R . .
C16 C -0.4161(4) -0.0793(2) 0.3156(3) 0.0725(11) Uani 1 1 d . . .
H16 H -0.5137 -0.1079 0.2936 0.087 Uiso 1 1 calc R . .
C17 C -0.2910(4) -0.0526(2) 0.2562(2) 0.0559(9) Uani 1 1 d . . .
H17 H -0.3053 -0.0630 0.1939 0.067 Uiso 1 1 calc R . .
C18 C -0.0666(4) 0.0405(2) 0.1285(2) 0.0560(9) Uani 1 1 d . . .
H18A H 0.0201 0.0751 0.1003 0.084 Uiso 1 1 calc R . .
H18B H -0.1728 0.0722 0.1293 0.084 Uiso 1 1 calc R . .
H18C H -0.0828 -0.0120 0.0943 0.084 Uiso 1 1 calc R . .

loop_
_atom_site_aniso_label
_atom_site_aniso_U_11
_atom_site_aniso_U_22
_atom_site_aniso_U_33
_atom_site_aniso_U_23
_atom_site_aniso_U_13
_atom_site_aniso_U_12
S1 0.0567(5) 0.0520(5) 0.0507(5) -0.0096(4) 0.0206(4) -0.0096(4)
O1 0.0538(15) 0.0718(16) 0.0866(18) -0.0237(14) -0.0022(13) 0.0212(12)
N1 0.0442(15) 0.0499(16) 0.0478(15) -0.0029(13) 0.0087(12) -0.0041(12)
N2 0.0392(14) 0.0514(15) 0.0450(14) -0.0033(13) 0.0168(11) -0.0023(12)
N3 0.0318(12) 0.0437(14) 0.0364(13) -0.0016(11) 0.0100(10) -0.0020(11)
N4 0.0349(14) 0.0464(14) 0.0385(14) 0.0008(11) 0.0097(11) -0.0025(11)
C1 0.070(3) 0.091(3) 0.131(4) 0.015(3) -0.001(3) 0.027(2)
C2 0.059(3) 0.075(3) 0.117(4) -0.016(3) 0.011(2) 0.018(2)
C3 0.052(2) 0.0487(19) 0.066(2) -0.0119(17) 0.0157(18) -0.0076(16)
C4 0.0486(19) 0.0429(17) 0.0484(19) -0.0030(14) 0.0119(16) -0.0081(14)
C5 0.068(2) 0.060(2) 0.058(2) -0.0081(18) 0.0021(19) -0.0092(18)
C6 0.105(3) 0.070(3) 0.056(2) -0.015(2) 0.002(2) -0.018(2)
C7 0.110(4) 0.071(3) 0.063(3) -0.026(2) 0.029(3) -0.021(3)
C8 0.071(3) 0.062(2) 0.088(3) -0.024(2) 0.031(2) -0.003(2)
C9 0.0365(16) 0.0431(17) 0.0425(17) 0.0001(14) 0.0054(14) 0.0002(13)
C10 0.0320(15) 0.0490(18) 0.0367(16) 0.0029(14) 0.0052(13) 0.0008(13)
C11 0.0366(17) 0.0415(16) 0.0402(17) -0.0011(13) 0.0043(14) 0.0004(13)
C12 0.0337(16) 0.0529(18) 0.0421(17) 0.0012(14) 0.0087(13) 0.0002(14)
C13 0.042(2) 0.113(3) 0.051(2) -0.001(2) 0.0114(17) -0.007(2)
C14 0.060(3) 0.154(4) 0.050(2) 0.008(2) 0.016(2) -0.004(3)
C15 0.054(2) 0.123(4) 0.074(3) 0.028(3) 0.025(2) -0.009(2)
C16 0.048(2) 0.090(3) 0.080(3) 0.010(2) 0.013(2) -0.020(2)
C17 0.047(2) 0.065(2) 0.055(2) -0.0006(17) 0.0086(16) -0.0085(17)
C18 0.0433(19) 0.073(2) 0.051(2) 0.0108(17) 0.0011(16) -0.0034(16)

loop_
_atom_type_symbol
_atom_type_description
_atom_type_scat_dispersion_real
_atom_type_scat_dispersion_imag
_atom_type_scat_source
C C 0.0033 0.0016 'International Tables Vol C Tables 4.2.6.8 and 6.1.1.4'
H H 0.0000 0.0000 'International Tables Vol C Tables 4.2.6.8 and 6.1.1.4'
N N 0.0061 0.0033 'International Tables Vol C Tables 4.2.6.8 and 6.1.1.4'
O O 0.0106 0.0060 'International Tables Vol C Tables 4.2.6.8 and 6.1.1.4'
S S 0.1246 0.1234 'International Tables Vol C Tables 4.2.6.8 and 6.1.1.4'

loop_
_geom_angle_atom_site_label_1
_geom_angle_atom_site_label_2
_geom_angle_atom_site_label_3
_geom_angle
_geom_angle_site_symmetry_1
_geom_angle_site_symmetry_3
_geom_angle_publ_flag
C3 O1 C2 119.4(3) . . ?
C9 N1 N2 104.0(2) . . ?
C10 N2 N1 114.2(2) . . ?
C10 N2 H2 122.9 . . ?
N1 N2 H2 122.9 . . ?
C10 N3 C9 109.0(2) . . ?
C10 N3 N4 128.0(2) . . ?
C9 N3 N4 122.0(2) . . ?
C11 N4 N3 115.0(2) . . ?
C2 C1 H1A 109.5 . . ?
C2 C1 H1B 109.5 . . ?
H1A C1 H1B 109.5 . . ?
C2 C1 H1C 109.5 . . ?
H1A C1 H1C 109.5 . . ?
H1B C1 H1C 109.5 . . ?
O1 C2 C1 108.8(3) . . ?
O1 C2 H2A 109.9 . . ?
C1 C2 H2A 109.9 . . ?
O1 C2 H2B 109.9 . . ?
C1 C2 H2B 109.9 . . ?
H2A C2 H2B 108.3 . . ?
O1 C3 C4 115.8(3) . . ?
O1 C3 C8 125.5(3) . . ?
C4 C3 C8 118.8(4) . . ?
C5 C4 C3 120.2(3) . . ?
C5 C4 C9 119.7(3) . . ?
C3 C4 C9 120.0(3) . . ?
C6 C5 C4 120.7(4) . . ?
C6 C5 H5 119.6 . . ?
C4 C5 H5 119.6 . . ?
C7 C6 C5 118.5(4) . . ?
C7 C6 H6 120.8 . . ?
C5 C6 H6 120.8 . . ?
C8 C7 C6 122.2(4) . . ?
C8 C7 H7 118.9 . . ?
C6 C7 H7 118.9 . . ?
C7 C8 C3 119.5(4) . . ?
C7 C8 H8 120.3 . . ?
C3 C8 H8 120.3 . . ?
N1 C9 N3 110.2(2) . . ?
N1 C9 C4 127.6(3) . . ?
N3 C9 C4 122.1(2) . . ?
N2 C10 N3 102.5(2) . . ?
N2 C10 S1 128.7(2) . . ?
N3 C10 S1 128.8(2) . . ?
N4 C11 C12 115.5(3) . . ?
N4 C11 C18 126.7(3) . . ?
C12 C11 C18 117.8(3) . . ?
C13 C12 C17 119.1(3) . . ?
C13 C12 C11 119.8(3) . . ?
C17 C12 C11 121.1(3) . . ?
C12 C13 C14 120.4(3) . . ?
C12 C13 H13 119.8 . . ?
C14 C13 H13 119.8 . . ?
C15 C14 C13 119.5(4) . . ?
C15 C14 H14 120.2 . . ?
C13 C14 H14 120.2 . . ?
C16 C15 C14 120.6(3) . . ?
C16 C15 H15 119.7 . . ?
C14 C15 H15 119.7 . . ?
C15 C16 C17 119.3(3) . . ?
C15 C16 H16 120.4 . . ?
C17 C16 H16 120.4 . . ?
C12 C17 C16 121.0(3) . . ?
C12 C17 H17 119.5 . . ?
C16 C17 H17 119.5 . . ?
C11 C18 H18A 109.5 . . ?
C11 C18 H18B 109.5 . . ?
H18A C18 H18B 109.5 . . ?
C11 C18 H18C 109.5 . . ?
H18A C18 H18C 109.5 . . ?
H18B C18 H18C 109.5 . . ?

loop_
_geom_bond_atom_site_label_1
_geom_bond_atom_site_label_2
_geom_bond_distance
_geom_bond_site_symmetry_2
_geom_bond_publ_flag
S1 C10 1.677(3) . ?
O1 C3 1.350(4) . ?
O1 C2 1.436(4) . ?
N1 C9 1.301(3) . ?
N1 N2 1.369(3) . ?
N2 C10 1.338(3) . ?
N2 H2 0.8600 . ?
N3 C10 1.364(3) . ?
N3 C9 1.375(3) . ?
N3 N4 1.418(3) . ?
N4 C11 1.282(3) . ?
C1 C2 1.474(6) . ?
C1 H1A 0.9600 . ?
C1 H1B 0.9600 . ?
C1 H1C 0.9600 . ?
C2 H2A 0.9700 . ?
C2 H2B 0.9700 . ?
C3 C4 1.390(4) . ?
C3 C8 1.394(5) . ?
C4 C5 1.379(4) . ?
C4 C9 1.469(4) . ?
C5 C6 1.379(5) . ?
C5 H5 0.9300 . ?
C6 C7 1.370(5) . ?
C6 H6 0.9300 . ?
C7 C8 1.367(6) . ?
C7 H7 0.9300 . ?
C8 H8 0.9300 . ?
C11 C12 1.487(4) . ?
C11 C18 1.487(4) . ?
C12 C13 1.374(4) . ?
C12 C17 1.377(4) . ?
C13 C14 1.382(4) . ?
C13 H13 0.9300 . ?
C14 C15 1.379(5) . ?
C14 H14 0.9300 . ?
C15 C16 1.366(5) . ?
C15 H15 0.9300 . ?
C16 C17 1.379(4) . ?
C16 H16 0.9300 . ?
C17 H17 0.9300 . ?
C18 H18A 0.9600 . ?
C18 H18B 0.9600 . ?
C18 H18C 0.9600 . ?

loop_
_geom_hbond_atom_site_label_D
_geom_hbond_atom_site_label_H
_geom_hbond_atom_site_label_A
_geom_hbond_distance_DH
_geom_hbond_distance_HA
_geom_hbond_distance_DA
_geom_hbond_angle_DHA
_geom_hbond_site_symmetry_A
N2 H2 S1 0.86 2.46 3.304(2) 168.1 3_655

loop_
_cod_related_entry_id
_cod_related_entry_database
_cod_related_entry_code
1 ChemSpider 30653931
